data_4319852
loop_
_publ_author_name
'Christophe Jeandon'
'B\'en\'edicte Krattinger'
'Romain Ruppert'
'Henry J. Callot'

_publ_section_title
;
 Biladienones from the Photooxidation of ameso-gem-Disubstituted Phlorin:
 Crystal and Molecular Structures of the 3N + O Coordinated Nickel(II) and
 Copper(II) Complexes
;
_journal_name_full 'Inorganic Chemistry'
_journal_page_first 3149
_journal_page_last 3153
_journal_paper_doi 10.1021/ic001205b
_journal_volume 40
_journal_year 2001
_chemical_formula_moiety 'C48 H38 N4 Ni O2'
_chemical_formula_sum 'C48 H38 N4 Ni O2'
_chemical_formula_weight 761.57
_chemical_name_systematic ' ?'
_space_group_IT_number 15
_symmetry_cell_setting monoclinic
_symmetry_space_group_name_Hall '-C 2yc'
_symmetry_space_group_name_H-M 'C 1 2/c 1'
_cell_angle_alpha 90
_cell_angle_beta 101.546(5)
_cell_angle_gamma 90
_cell_formula_units_Z 8
_cell_length_a 41.726(3)
_cell_length_b 9.1582(3)
_cell_length_c 20.275(1)
_cell_measurement_temperature 294
_cell_volume 7591.0(7)
_computing_publication_material CIFGEN_IN_OpenMoleN_(_1997)
_computing_structure_refinement LSFM_OpenMoleN_(_1997)
_computing_structure_solution Direct_methods_(SIR,_Burla_et_al.,_1989)
_diffrn_ambient_temperature 294
_diffrn_measurement_details
;
  15403 reflections were collected using program Collect
 ("Collect" Data collection software, Nonius B.V., 1998)
 The conditions were as follow : crystal to detector distance =  35. mm.
 Scan angle =  2.0 deg 1 scans of  260 sec per frame.
 Data collection was divided into  2 set(s)
 with the following starting angles and number of frames :

 Set 1 Theta =    5.90 Omega =    0.00 Kappa =    0.00  113 frames
 Set 2 Theta =   -4.40 Kappa =  136.00 Phi   =    0.00   16 frames
 Friedel pairs were averaged. Internal R = 0.08
;
_diffrn_measurement_device_type KappaCCD
_diffrn_measurement_method '\p scans'
_diffrn_radiation_monochromator graphite
_diffrn_radiation_type Mo-K\a
_diffrn_radiation_wavelength 0.71073
_diffrn_reflns_av_R_equivalents 0.080
_diffrn_reflns_av_sigmaI/netI 0.333
_diffrn_reflns_limit_h_max 53
_diffrn_reflns_limit_h_min -54
_diffrn_reflns_limit_k_max 9
_diffrn_reflns_limit_k_min -11
_diffrn_reflns_limit_l_max 26
_diffrn_reflns_limit_l_min -26
_diffrn_reflns_number 15403
_diffrn_reflns_theta_max 27.54
_diffrn_reflns_theta_min 2.5
_diffrn_source xray_tube
_diffrn_standards_decay_% 0
_exptl_absorpt_coefficient_mu 0.557
_exptl_absorpt_correction_type none
_exptl_crystal_colour 'dark green'
_exptl_crystal_density_diffrn 1.33
_exptl_crystal_density_method none
_exptl_crystal_description prism
_exptl_crystal_F_000 3184
_exptl_crystal_size_max 0.16
_exptl_crystal_size_mid 0.14
_exptl_crystal_size_min 0.10
_refine_diff_density_max 0.764
_refine_diff_density_min -0.086
_refine_ls_extinction_method none
_refine_ls_goodness_of_fit_all 12.264
_refine_ls_goodness_of_fit_ref 1.538
_refine_ls_hydrogen_treatment noref
_refine_ls_matrix_type full
_refine_ls_number_constraints 0
_refine_ls_number_parameters 496
_refine_ls_number_reflns 2748
_refine_ls_number_restraints 0
_refine_ls_R_factor_all 0.276
_refine_ls_R_factor_gt 0.065
_refine_ls_shift/esd_mean 0.001
_refine_ls_shift/su_max 0.013
_refine_ls_structure_factor_coef F
_refine_ls_weighting_scheme sigma
_refine_ls_wR_factor_all 0.422
_refine_ls_wR_factor_ref 0.086
_reflns_number_gt 2748
_reflns_number_total 9161
_reflns_threshold_expression >3.0\s(I)
_cod_data_source_file ic001205b_3.cif
_cod_data_source_block st712
_cod_original_cell_volume 7591(1)
_cod_database_code 4319852

loop_
_symmetry_equiv_pos_as_xyz
x,y,z
-x,+y,1/2-z
-x,-y,-z
+x,-y,1/2+z
1/2+x,1/2+y,+z
1/2-x,1/2+y,1/2-z
1/2-x,1/2-y,-z
1/2+x,1/2-y,1/2+z

loop_
_atom_site_label
_atom_site_fract_x
_atom_site_fract_y
_atom_site_fract_z
_atom_site_U_iso_or_equiv
_atom_site_adp_type
_atom_site_calc_flag
_atom_site_calc_attached_atom
_atom_site_type_symbol
NI 0.12765(2) 0.40087(9) 0.08824(5) 0.0370(5) Uani ? ? Ni
N1 0.1441(1) 0.2351(5) 0.1391(3) 0.036(3) Uani ? ? N
C1 0.1279(2) 0.1223(7) 0.1617(3) 0.038(4) Uani ? ? C
C2 0.1492(2) 0.0443(8) 0.2127(4) 0.047(5) Uani ? ? C
C3 0.1791(2) 0.1023(8) 0.2181(4) 0.050(5) Uani ? ? C
C4 0.1766(2) 0.2236(7) 0.1727(3) 0.034(4) Uani ? ? C
C5 0.2023(2) 0.3003(7) 0.1528(4) 0.041(4) Uani ? ? C
C6 0.2361(2) 0.2644(7) 0.1904(4) 0.044(5) Uani ? ? C
C7 0.2585(2) 0.196(1) 0.1586(5) 0.070(6) Uani ? ? C
C8 0.2885(2) 0.158(1) 0.1932(6) 0.090(8) Uani ? ? C
C9 0.2966(2) 0.191(1) 0.2615(6) 0.084(7) Uani ? ? C
C10 0.2761(2) 0.258(1) 0.2934(5) 0.087(7) Uani ? ? C
C11 0.2447(2) 0.296(1) 0.2574(5) 0.073(6) Uani ? ? C
C12 0.1981(2) 0.3987(7) 0.0991(4) 0.043(4) Uani ? ? C
N2 0.1673(1) 0.4452(5) 0.0635(3) 0.037(3) Uani ? ? N
C13 0.1734(2) 0.5402(8) 0.0168(4) 0.047(4) Uani ? ? C
C14 0.2072(2) 0.5505(9) 0.0194(4) 0.068(5) Uani ? ? C
C15 0.2224(2) 0.4653(9) 0.0702(4) 0.057(5) Uani ? ? C
C16 0.1477(2) 0.6280(7) -0.0314(4) 0.046(4) Uani ? ? C
C17 0.1408(2) 0.5520(8) -0.1017(5) 0.061(5) Uani ? ? C
C18 0.1268(2) 0.403(1) -0.1057(5) 0.077(6) Uani ? ? C
C19 0.1219(2) 0.3338(9) -0.1749(5) 0.097(6) Uani ? ? C
C20 0.1169(3) 0.434(2) -0.2293(5) 0.11(1) Uani ? ? C
C21 0.1617(2) 0.7827(8) -0.0348(4) 0.054(5) Uani ? ? C
C22 0.1680(4) 0.850(1) -0.0873(7) 0.14(1) Uani ? ? C
C23 0.1815(4) 1.000(1) -0.0869(8) 0.16(1) Uani ? ? C
C24 0.1880(3) 1.0771(9) -0.0263(6) 0.103(8) Uani ? ? C
C25 0.1843(3) 1.001(1) 0.0266(5) 0.102(8) Uani ? ? C
C26 0.1693(2) 0.8655(8) 0.0259(4) 0.060(5) Uani ? ? C
C27 0.1164(2) 0.6404(7) -0.0088(4) 0.043(4) Uani ? ? C
N3 0.1083(1) 0.5543(6) 0.0385(3) 0.039(4) Uani ? ? N
C28 0.0766(2) 0.5837(7) 0.0441(4) 0.043(4) Uani ? ? C
C29 0.0646(2) 0.6972(8) -0.0005(4) 0.053(5) Uani ? ? C
C30 0.0889(2) 0.7318(8) -0.0330(4) 0.057(5) Uani ? ? C
C31 0.0662(2) 0.4860(7) 0.0882(3) 0.039(4) Uani ? ? C
C32 0.0337(2) 0.4799(8) 0.1072(4) 0.045(5) Uani ? ? C
C33 0.0260(2) 0.363(1) 0.1433(5) 0.092(7) Uani ? ? C
C34 -0.0033(3) 0.351(1) 0.1630(5) 0.107(7) Uani ? ? C
C35 -0.0267(2) 0.461(1) 0.1460(5) 0.095(7) Uani ? ? C
C36 -0.0196(2) 0.5749(9) 0.1093(6) 0.078(7) Uani ? ? C
C37 0.0101(2) 0.5848(8) 0.0901(5) 0.065(6) Uani ? ? C
O1 0.0869(1) 0.3903(5) 0.1164(2) 0.045(3) Uani ? ? O
C38 0.0939(2) 0.0785(7) 0.1353(3) 0.037(4) Uani ? ? C
C39 0.0757(2) 0.0222(7) 0.1867(3) 0.035(4) Uani ? ? C
C40 0.0759(2) 0.1007(8) 0.2449(4) 0.051(5) Uani ? ? C
C41 0.0583(2) 0.050(1) 0.2910(4) 0.051(5) Uani ? ? C
C42 0.0414(2) -0.076(1) 0.2807(4) 0.054(5) Uani ? ? C
C43 0.0421(2) -0.1587(9) 0.2248(4) 0.059(5) Uani ? ? C
C44 0.0594(2) -0.1083(8) 0.1776(3) 0.045(4) Uani ? ? C
C45 0.0801(2) 0.0842(7) 0.0692(3) 0.033(4) Uani ? ? C
C46 0.0953(2) 0.1227(7) 0.0131(3) 0.040(4) Uani ? ? C
C47 0.0737(2) 0.1163(8) -0.0439(4) 0.043(4) Uani ? ? C
C48 0.0426(2) 0.0714(8) -0.0283(4) 0.043(5) Uani ? ? C
N4 0.0473(1) 0.0548(6) 0.0405(3) 0.038(3) Uani ? ? N
O2 0.0159(1) 0.0527(6) -0.0670(2) 0.058(4) Uani ? ? O
H1 0.1434 -0.0346 0.2383 0.0638 Uiso calc C2 H
H2 0.1985 0.0690 0.2469 0.0681 Uiso calc C3 H
H3 0.2527 0.1762 0.1117 0.0954 Uiso calc C7 H
H4 0.3037 0.1095 0.1714 0.1301 Uiso calc C8 H
H5 0.3176 0.1636 0.2862 0.1350 Uiso calc C9 H
H6 0.2824 0.2807 0.3399 0.1216 Uiso calc C10 H
H7 0.2296 0.3434 0.2797 0.1025 Uiso calc C11 H
H8 0.2175 0.6074 -0.0096 0.0872 Uiso calc C14 H
H9 0.2454 0.4526 0.0841 0.0788 Uiso calc C15 H
H10 0.1609 0.5469 -0.1167 0.0842 Uiso calc C17 H
H11 0.1259 0.6120 -0.1315 0.0842 Uiso calc C17 H
H12 0.1062 0.4072 -0.0927 0.0991 Uiso calc C18 H
H13 0.1412 0.3423 -0.0751 0.0991 Uiso calc C18 H
H14 0.1034 0.2716 -0.1802 0.1299 Uiso calc C19 H
H15 0.1408 0.2774 -0.1771 0.1299 Uiso calc C19 H
H16 0.1140 0.3825 -0.2707 0.2621 Uiso calc C20 H
H17 0.0979 0.4911 -0.2284 0.2621 Uiso calc C20 H
H18 0.1353 0.4970 -0.2253 0.2621 Uiso calc C20 H
H19 0.1636 0.7990 -0.1290 0.1962 Uiso calc C22 H
H20 0.1855 1.0426 -0.1271 0.2238 Uiso calc C23 H
H21 0.1947 1.1765 -0.0235 0.1463 Uiso calc C24 H
H22 0.1926 1.0425 0.0695 0.1436 Uiso calc C25 H
H23 0.1642 0.8276 0.0661 0.0789 Uiso calc C26 H
H24 0.0435 0.7411 -0.0067 0.0712 Uiso calc C29 H
H25 0.0878 0.8052 -0.0664 0.0766 Uiso calc C30 H
H26 0.0417 0.2868 0.1549 0.1194 Uiso calc C33 H
H27 -0.0078 0.2682 0.1881 0.1377 Uiso calc C34 H
H28 -0.0470 0.4565 0.1601 0.1219 Uiso calc C35 H
H29 -0.0354 0.6496 0.0964 0.1117 Uiso calc C36 H
H30 0.0144 0.6665 0.0643 0.0918 Uiso calc C37 H
H31 0.0881 0.1888 0.2532 0.0703 Uiso calc C40 H
H32 0.0581 0.1046 0.3307 0.0779 Uiso calc C41 H
H33 0.0289 -0.1080 0.3124 0.0895 Uiso calc C42 H
H34 0.0310 -0.2495 0.2184 0.0811 Uiso calc C43 H
H35 0.0599 -0.1648 0.1385 0.0606 Uiso calc C44 H
H36 0.1176 0.1488 0.0169 0.0508 Uiso calc C46 H
H37 0.0777 0.1373 -0.0875 0.0582 Uiso calc C47 H

loop_
_atom_site_aniso_label
_atom_site_aniso_U_11
_atom_site_aniso_U_22
_atom_site_aniso_U_33
_atom_site_aniso_U_12
_atom_site_aniso_U_13
_atom_site_aniso_U_23
_atom_site_aniso_type_symbol
NI 0.0409(6) 0.0359(4) 0.0345(5) 0.0055(5) 0.0025(4) 0.0036(5) Ni
N1 0.037(4) 0.036(3) 0.034(3) 0.002(3) 0.000(3) 0.003(3) N
C1 0.034(5) 0.047(4) 0.033(4) 0.005(4) 0.003(4) 0.012(4) C
C2 0.053(6) 0.046(4) 0.044(5) -0.001(4) -0.001(4) 0.018(4) C
C3 0.042(5) 0.057(4) 0.051(5) 0.002(5) -0.008(4) 0.016(4) C
C4 0.034(5) 0.038(3) 0.031(4) 0.006(4) -0.005(4) 0.001(3) C
C5 0.043(5) 0.032(3) 0.052(5) -0.005(4) 0.008(4) -0.010(4) C
C6 0.033(5) 0.044(4) 0.059(5) -0.005(4) -0.010(4) 0.012(4) C
C7 0.048(6) 0.072(5) 0.098(7) 0.006(5) 0.008(6) 0.009(5) C
C8 0.048(7) 0.098(7) 0.15(1) 0.016(6) 0.015(7) 0.002(7) C
C9 0.043(6) 0.082(6) 0.17(1) 0.001(6) -0.017(7) 0.035(7) C
C10 0.072(8) 0.098(7) 0.094(8) -0.007(7) -0.024(7) 0.010(7) C
C11 0.072(7) 0.081(5) 0.066(6) -0.009(6) -0.026(6) 0.007(5) C
C12 0.038(5) 0.041(4) 0.052(5) -0.000(4) 0.007(4) 0.003(4) C
N2 0.033(4) 0.035(3) 0.044(4) -0.001(3) 0.001(3) 0.007(3) N
C13 0.058(5) 0.044(4) 0.040(4) 0.001(4) 0.014(4) 0.010(4) C
C14 0.060(6) 0.072(5) 0.072(6) 0.008(5) 0.021(5) 0.032(5) C
C15 0.036(5) 0.063(4) 0.080(6) -0.001(5) 0.007(5) 0.009(5) C
C16 0.056(5) 0.047(4) 0.036(4) 0.001(4) 0.014(4) 0.009(4) C
C17 0.045(5) 0.053(4) 0.096(7) 0.004(5) 0.013(5) -0.015(5) C
C18 0.082(7) 0.082(6) 0.068(6) -0.019(6) 0.021(5) 0.004(5) C
C19 0.077(7) 0.086(5) 0.140(7) -0.037(5) 0.028(6) -0.088(5) C
C20 0.17(1) 0.42(2) 0.019(5) 0.16(1) 0.030(6) 0.078(9) C
C21 0.073(6) 0.045(4) 0.049(5) -0.009(4) 0.013(4) 0.027(4) C
C22 0.19(2) 0.102(7) 0.15(1) -0.015(9) 0.01(1) -0.038(8) C
C23 0.21(1) 0.078(7) 0.23(1) -0.046(9) 0.04(1) 0.034(8) C
C24 0.15(1) 0.060(5) 0.123(9) -0.020(7) 0.006(8) -0.034(6) C
C25 0.16(1) 0.073(6) 0.089(7) -0.053(7) 0.008(7) 0.001(6) C
C26 0.069(6) 0.056(4) 0.056(5) -0.010(5) 0.010(5) -0.011(4) C
C27 0.059(6) 0.035(3) 0.039(5) 0.002(4) 0.002(4) 0.003(3) C
N3 0.042(4) 0.037(3) 0.038(4) 0.007(3) -0.000(3) 0.002(3) N
C28 0.051(5) 0.040(4) 0.041(4) 0.009(4) 0.002(4) 0.003(4) C
C29 0.052(6) 0.057(4) 0.052(5) 0.013(5) 0.001(4) 0.011(4) C
C30 0.073(6) 0.048(4) 0.052(5) 0.010(5) 0.004(5) 0.020(4) C
C31 0.037(5) 0.038(3) 0.042(4) 0.012(4) 0.004(4) -0.011(3) C
C32 0.034(5) 0.050(4) 0.051(5) 0.010(4) -0.001(4) -0.008(4) C
C33 0.066(7) 0.113(7) 0.105(7) 0.029(6) 0.036(5) 0.051(6) C
C34 0.076(7) 0.136(8) 0.119(7) 0.023(7) 0.052(6) 0.057(7) C
C35 0.073(7) 0.100(6) 0.116(8) 0.010(6) 0.037(6) -0.013(7) C
C36 0.068(7) 0.053(5) 0.135(9) 0.010(5) 0.015(6) -0.005(5) C
C37 0.046(5) 0.048(4) 0.123(7) -0.002(5) 0.028(5) 0.009(5) C
O1 0.042(3) 0.043(2) 0.052(3) 0.009(3) 0.011(3) 0.009(3) O
C38 0.038(5) 0.039(4) 0.035(4) 0.003(4) 0.010(4) 0.002(3) C
C39 0.034(5) 0.045(4) 0.029(4) 0.009(4) -0.006(4) 0.003(4) C
C40 0.069(6) 0.058(4) 0.034(4) 0.002(5) 0.007(4) -0.002(4) C
C41 0.056(6) 0.097(6) 0.025(4) 0.003(5) 0.003(4) -0.008(4) C
C42 0.039(5) 0.136(7) 0.029(4) -0.013(6) 0.002(4) 0.024(5) C
C43 0.053(6) 0.083(5) 0.047(5) -0.017(5) -0.001(5) 0.015(5) C
C44 0.049(5) 0.056(4) 0.034(4) -0.007(4) 0.005(4) 0.003(4) C
C45 0.033(4) 0.037(3) 0.030(4) 0.000(4) 0.004(3) -0.001(3) C
C46 0.036(5) 0.040(4) 0.043(4) -0.008(4) 0.012(4) 0.001(4) C
C47 0.043(5) 0.060(4) 0.030(4) -0.007(4) 0.006(4) -0.001(4) C
C48 0.040(5) 0.060(4) 0.032(4) -0.008(4) -0.004(4) 0.005(4) C
N4 0.043(4) 0.047(3) 0.026(3) 0.002(3) -0.005(3) 0.001(3) N
O2 0.053(4) 0.107(4) 0.034(3) -0.023(3) -0.000(3) 0.012(3) O

loop_
_atom_type_symbol
_atom_type_description
_atom_type_scat_dispersion_real
_atom_type_scat_dispersion_imag
_atom_type_scat_source
C ? 0.002 0.002 International_Tables_Vol_IV_Table_2.3.1
H ? 0.000 0.000 International_Tables_Vol_IV_Table_2.3.1
N ? 0.004 0.003 International_Tables_Vol_IV_Table_2.3.1
Ni ? 0.285 1.113 International_Tables_Vol_IV_Table_2.3.1
O ? 0.008 0.006 International_Tables_Vol_IV_Table_2.3.1

loop_
_geom_angle_atom_site_label_1
_geom_angle_atom_site_label_2
_geom_angle_atom_site_label_3
_geom_angle
_geom_angle_site_symmetry_1
_geom_angle_site_symmetry_2
_geom_angle_site_symmetry_3
_geom_angle_publ_flag
N1 NI N2 94.4(3) . . . ?
N1 NI N3 175.2(3) . . . ?
N1 NI O1 92.6(3) . . . ?
N2 NI N3 90.1(3) . . . ?
N2 NI O1 170.2(2) . . . ?
N3 NI O1 83.2(3) . . . ?
NI N1 C1 129.9(6) . . . ?
NI N1 C4 122.7(5) . . . ?
C1 N1 C4 106.2(6) . . . ?
N1 C1 C2 110.2(7) . . . ?
N1 C1 C38 126.4(7) . . . ?
C2 C1 C38 123.3(7) . . . ?
C1 C2 C3 107.4(7) . . . ?
C2 C3 C4 107.9(7) . . . ?
N1 C4 C3 108.2(7) . . . ?
N1 C4 C5 123.0(7) . . . ?
C3 C4 C5 127.5(8) . . . ?
C4 C5 C6 116.1(7) . . . ?
C4 C5 C12 124.2(8) . . . ?
C6 C5 C12 119.6(8) . . . ?
C5 C6 C7 121.1(9) . . . ?
C5 C6 C11 119(1) . . . ?
C7 C6 C11 119.5(9) . . . ?
C6 C7 C8 121(1) . . . ?
C7 C8 C9 118(1) . . . ?
C8 C9 C10 122(1) . . . ?
C9 C10 C11 119(1) . . . ?
C6 C11 C10 119(1) . . . ?
C5 C12 N2 123.5(8) . . . ?
C5 C12 C15 128.0(8) . . . ?
N2 C12 C15 108.5(7) . . . ?
NI N2 C12 124.4(5) . . . ?
NI N2 C13 129.3(6) . . . ?
C12 N2 C13 105.7(7) . . . ?
N2 C13 C14 110.4(8) . . . ?
N2 C13 C16 125.5(8) . . . ?
C14 C13 C16 124.1(8) . . . ?
C13 C14 C15 107.8(9) . . . ?
C12 C15 C14 107.5(9) . . . ?
C13 C16 C17 109.1(7) . . . ?
C13 C16 C21 106.7(7) . . . ?
C13 C16 C27 113.3(7) . . . ?
C17 C16 C21 111.8(7) . . . ?
C17 C16 C27 107.8(8) . . . ?
C21 C16 C27 108.1(7) . . . ?
C16 C17 C18 117.3(9) . . . ?
C17 C18 C19 114.4(9) . . . ?
C18 C19 C20 114(1) . . . ?
C16 C21 C22 127(1) . . . ?
C16 C21 C26 118.2(8) . . . ?
C22 C21 C26 114(1) . . . ?
C21 C22 C23 124(1) . . . ?
C22 C23 C24 118(1) . . . ?
C23 C24 C25 114(1) . . . ?
C24 C25 C26 126(1) . . . ?
C21 C26 C25 120.5(9) . . . ?
C16 C27 N3 123.1(8) . . . ?
C16 C27 C30 130.0(8) . . . ?
N3 C27 C30 106.9(8) . . . ?
NI N3 C27 134.8(7) . . . ?
NI N3 C28 115.5(6) . . . ?
C27 N3 C28 109.2(7) . . . ?
N3 C28 C29 108.5(8) . . . ?
N3 C28 C31 110.8(7) . . . ?
C29 C28 C31 140(1) . . . ?
C28 C29 C30 106.3(8) . . . ?
C27 C30 C29 109.1(8) . . . ?
C28 C31 C32 127.5(8) . . . ?
C28 C31 O1 117.1(8) . . . ?
C32 C31 O1 115.4(8) . . . ?
C31 C32 C33 119.4(9) . . . ?
C31 C32 C37 123.8(9) . . . ?
C33 C32 C37 116.8(9) . . . ?
C32 C33 C34 122(1) . . . ?
C33 C34 C35 119(1) . . . ?
C34 C35 C36 118(1) . . . ?
C35 C36 C37 121(1) . . . ?
C32 C37 C36 121(1) . . . ?
NI O1 C31 113.3(5) . . . ?
C1 C38 C39 115.3(7) . . . ?
C1 C38 C45 122.7(7) . . . ?
C39 C38 C45 122.0(8) . . . ?
C38 C39 C40 119.8(7) . . . ?
C38 C39 C44 120.9(8) . . . ?
C40 C39 C44 119.3(8) . . . ?
C39 C40 C41 119.2(8) . . . ?
C40 C41 C42 121.2(9) . . . ?
C41 C42 C43 120.2(9) . . . ?
C42 C43 C44 119.3(9) . . . ?
C39 C44 C43 120.6(8) . . . ?
C38 C45 C46 128.4(8) . . . ?
C38 C45 N4 126.2(7) . . . ?
C46 C45 N4 105.4(7) . . . ?
C45 C46 C47 110.3(8) . . . ?
C46 C47 C48 107.7(7) . . . ?
C47 C48 N4 107.5(8) . . . ?
C47 C48 O2 128.9(8) . . . ?
N4 C48 O2 123.6(8) . . . ?
C45 N4 C48 109.1(7) . . . ?

loop_
_geom_bond_atom_site_label_1
_geom_bond_atom_site_label_2
_geom_bond_distance
_geom_bond_site_symmetry_1
_geom_bond_site_symmetry_2
_geom_bond_publ_flag
NI N1 1.886(6) . . ?
NI N2 1.865(7) . . ?
NI N3 1.821(6) . . ?
NI O1 1.900(6) . . ?
N1 C1 1.364(9) . . ?
N1 C4 1.393(9) . . ?
C1 C2 1.42(1) . . ?
C1 C38 1.47(1) . . ?
C2 C3 1.34(1) . . ?
C3 C4 1.43(1) . . ?
C4 C5 1.41(1) . . ?
C5 C6 1.50(1) . . ?
C5 C12 1.40(1) . . ?
C6 C7 1.39(1) . . ?
C6 C11 1.37(1) . . ?
C7 C8 1.36(2) . . ?
C8 C9 1.39(2) . . ?
C9 C10 1.33(2) . . ?
C10 C11 1.41(2) . . ?
C12 N2 1.41(1) . . ?
C12 C15 1.41(1) . . ?
N2 C13 1.348(9) . . ?
C13 C14 1.40(1) . . ?
C13 C16 1.53(1) . . ?
C14 C15 1.35(1) . . ?
C16 C17 1.56(1) . . ?
C16 C21 1.54(1) . . ?
C16 C27 1.47(1) . . ?
C17 C18 1.48(1) . . ?
C18 C19 1.52(1) . . ?
C19 C20 1.42(2) . . ?
C21 C22 1.30(2) . . ?
C21 C26 1.43(1) . . ?
C22 C23 1.48(2) . . ?
C23 C24 1.40(2) . . ?
C24 C25 1.32(2) . . ?
C25 C26 1.39(1) . . ?
C27 N3 1.34(1) . . ?
C27 C30 1.43(1) . . ?
N3 C28 1.38(1) . . ?
C28 C29 1.40(1) . . ?
C28 C31 1.39(1) . . ?
C29 C30 1.35(1) . . ?
C31 C32 1.48(1) . . ?
C31 O1 1.283(9) . . ?
C32 C33 1.37(1) . . ?
C32 C37 1.37(1) . . ?
C33 C34 1.37(1) . . ?
C34 C35 1.40(2) . . ?
C35 C36 1.35(1) . . ?
C36 C37 1.37(1) . . ?
C38 C39 1.50(1) . . ?
C38 C45 1.35(1) . . ?
C39 C40 1.38(1) . . ?
C39 C44 1.37(1) . . ?
C40 C41 1.38(1) . . ?
C41 C42 1.35(1) . . ?
C42 C43 1.37(1) . . ?
C43 C44 1.39(1) . . ?
C45 C46 1.45(1) . . ?
C45 N4 1.40(1) . . ?
C46 C47 1.32(1) . . ?
C47 C48 1.45(1) . . ?
C48 N4 1.378(9) . . ?
C48 O2 1.240(9) . . ?

loop_
_geom_contact_atom_site_label_1
_geom_contact_atom_site_label_2
_geom_contact_distance
_geom_contact_site_symmetry_1
_geom_contact_site_symmetry_2
_geom_contact_publ_flag
? ? ? ? ? ?
